data_7132616
loop_
_publ_author_name
'Bermejo, Jos&#xe9;'
'Ortega-Lepe, Isabel'
'Santos, Laura L.'
'Rend&#xf3;n, Nuria'
'L&#xf3;pez-Serrano, Joaqu&#xed;n'
'&#xc1;lvarez, Eleuterio'
'Su&#xe1;rez, Andr&#xe9;s'

_publ_section_title
;
 Nitrous oxide activation by picoline-derived Ni-CNP hydrides.
;
_journal_issue 12
_journal_name_full 'Chemical communications (Cambridge, England)'
_journal_page_first 1575
_journal_page_last 1578
_journal_paper_doi 10.1039/d3cc05455a
_journal_volume 60
_journal_year 2024
_chemical_formula_moiety 'C20 H33 N3 Ni P, C24 H20 B'
_chemical_formula_sum 'C44 H54 B N3 Ni P'
_chemical_formula_weight 725.39
_space_group_crystal_system monoclinic
_space_group_IT_number 14
_space_group_name_Hall '-P 2ybc'
_space_group_name_H-M_alt 'P 1 21/c 1'
_atom_sites_solution_hydrogens mixed
_audit_creation_method SHELXL-2018/3
_audit_update_record
;
2023-10-03 deposited with the CCDC.	2024-01-11 downloaded from the CCDC.
;
_cell_angle_alpha 90
_cell_angle_beta 103.8940(10)
_cell_angle_gamma 90
_cell_formula_units_Z 4
_cell_length_a 14.5193(4)
_cell_length_b 29.0183(7)
_cell_length_c 9.5279(2)
_cell_measurement_reflns_used 9349
_cell_measurement_temperature 193(2)
_cell_measurement_theta_max 30.41
_cell_measurement_theta_min 2.31
_cell_volume 3896.89(17)
_computing_cell_refinement 'Bruker SAINT'
_computing_data_collection 'Bruker APEX2'
_computing_data_reduction 'Bruker SAINT'
_computing_molecular_graphics 'Bruker SHELXTL'
_computing_publication_material 'Bruker SHELXTL'
_computing_structure_refinement 'SHELXL-2018/3 (Sheldrick, 2018)'
_computing_structure_solution 'SHELXS-97 (Sheldrick 2008)'
_diffrn_ambient_temperature 193(2)
_diffrn_detector_area_resol_mean 7.37
_diffrn_measured_fraction_theta_full 0.999
_diffrn_measured_fraction_theta_max 0.999
_diffrn_measurement_device_type
; 
 Bruker-AXS, D8 QUEST ECO, PHOTON II area detector 
;
_diffrn_measurement_method 'phi and omega scans with narrow frames'
_diffrn_radiation_monochromator graphite
_diffrn_radiation_type MoK\a
_diffrn_radiation_wavelength 0.71073
_diffrn_reflns_av_R_equivalents 0.0352
_diffrn_reflns_av_unetI/netI 0.0159
_diffrn_reflns_Laue_measured_fraction_full 0.999
_diffrn_reflns_Laue_measured_fraction_max 0.999
_diffrn_reflns_limit_h_max 20
_diffrn_reflns_limit_h_min -20
_diffrn_reflns_limit_k_max 41
_diffrn_reflns_limit_k_min -41
_diffrn_reflns_limit_l_max 13
_diffrn_reflns_limit_l_min -13
_diffrn_reflns_number 167470
_diffrn_reflns_point_group_measured_fraction_full 0.999
_diffrn_reflns_point_group_measured_fraction_max 0.999
_diffrn_reflns_theta_full 25.242
_diffrn_reflns_theta_max 30.527
_diffrn_reflns_theta_min 2.014
_diffrn_source 'I\mS microfocus'
_exptl_absorpt_coefficient_mu 0.573
_exptl_absorpt_correction_T_max 0.7461
_exptl_absorpt_correction_T_min 0.4770
_exptl_absorpt_correction_type multi-scan
_exptl_absorpt_process_details
;
program SADABS, Bruker (2001)
;
_exptl_crystal_colour yellow
_exptl_crystal_density_diffrn 1.236
_exptl_crystal_description plate
_exptl_crystal_F_000 1548
_exptl_crystal_size_max 0.400
_exptl_crystal_size_mid 0.350
_exptl_crystal_size_min 0.100
_refine_diff_density_max 0.990
_refine_diff_density_min -0.476
_refine_diff_density_rms 0.061
_refine_ls_extinction_method none
_refine_ls_goodness_of_fit_ref 1.039
_refine_ls_hydrogen_treatment constr
_refine_ls_matrix_type full
_refine_ls_number_parameters 459
_refine_ls_number_reflns 11915
_refine_ls_number_restraints 36
_refine_ls_restrained_S_all 1.041
_refine_ls_R_factor_all 0.0448
_refine_ls_R_factor_gt 0.0392
_refine_ls_shift/su_max 0.003
_refine_ls_shift/su_mean 0.000
_refine_ls_structure_factor_coef Fsqd
_refine_ls_weighting_details 'w=1/[\s^2^(Fo^2^)+(0.0598P)^2^+1.8752P] where P=(Fo^2^+2Fc^2^)/3'
_refine_ls_weighting_scheme calc
_refine_ls_wR_factor_gt 0.1093
_refine_ls_wR_factor_ref 0.1139
_reflns_Friedel_coverage 0.000
_reflns_number_gt 10609
_reflns_number_total 11915
_reflns_threshold_expression 'I > 2\s(I)'
_cod_data_source_file d3cc05455a3.cif
_cod_data_source_block 3a
_cod_depositor_comments 'Adding full bibliography for 7132616--7132617.cif.'
_cod_original_sg_symbol_H-M 'P 21/c'
_cod_database_code 7132616
_shelx_shelxl_version_number 2018/3
_shelx_space_group_comment
; 
The symmetry employed for this shelxl refinement is uniquely defined 
by the following loop, which should always be used as a source of 
symmetry information in preference to the above space-group names. 
They are only intended as comments. 
;
_shelx_estimated_absorpt_t_min 0.803
_shelx_estimated_absorpt_t_max 0.945

loop_
_space_group_symop_operation_xyz
'x, y, z'
'-x, y+1/2, -z+1/2'
'-x, -y, -z'
'x, -y-1/2, z-1/2'

loop_
_atom_site_label
_atom_site_type_symbol
_atom_site_fract_x
_atom_site_fract_y
_atom_site_fract_z
_atom_site_U_iso_or_equiv
_atom_site_adp_type
_atom_site_occupancy
_atom_site_site_symmetry_order
_atom_site_calc_flag
_atom_site_refinement_flags_posn
_atom_site_refinement_flags_adp
_atom_site_refinement_flags_occupancy
_atom_site_disorder_assembly
_atom_site_disorder_group
Ni1 Ni 0.60782(2) 0.66109(2) 0.65783(2) 0.02501(6) Uani 1 1 d . . . . .
H1NI H 0.654154 0.708848 0.619161 0.030 Uiso 1 1 d R U . . .
P1 P 0.74653(2) 0.63712(2) 0.76892(4) 0.02952(8) Uani 1 1 d . . . . .
N1 N 0.42103(8) 0.70141(4) 0.47850(12) 0.0260(2) Uani 1 1 d . . . . .
N2 N 0.42118(8) 0.63718(4) 0.58946(12) 0.0243(2) Uani 1 1 d . . . . .
N3 N 0.55879(8) 0.60472(4) 0.71352(12) 0.0253(2) Uani 1 1 d . . . . .
C1 C 0.47983(9) 0.67168(5) 0.56345(14) 0.0243(2) Uani 1 1 d . . . . .
C2 C 0.32744(10) 0.68612(5) 0.45265(16) 0.0305(3) Uani 1 1 d . . . . .
H2 H 0.273445 0.701506 0.395918 0.037 Uiso 1 1 calc R U . . .
C3 C 0.32694(10) 0.64577(5) 0.52208(16) 0.0296(3) Uani 1 1 d . . . . .
H3 H 0.273505 0.627159 0.524450 0.036 Uiso 1 1 calc R U . . .
C4 C 0.45610(11) 0.74136(5) 0.40918(15) 0.0291(3) Uani 1 1 d . . . . .
H4 H 0.504264 0.758069 0.484683 0.035 Uiso 1 1 calc R U . . .
C5 C 0.37616(14) 0.77449(6) 0.3462(2) 0.0434(4) Uani 1 1 d . . . . .
H5A H 0.330379 0.759348 0.267293 0.065 Uiso 1 1 calc R U . . .
H5B H 0.402013 0.801832 0.309007 0.065 Uiso 1 1 calc R U . . .
H5C H 0.344391 0.783696 0.421694 0.065 Uiso 1 1 calc R U . . .
C6 C 0.50445(15) 0.72390(6) 0.2949(2) 0.0441(4) Uani 1 1 d . . . . .
H6A H 0.556852 0.703378 0.339870 0.066 Uiso 1 1 calc R U . . .
H6B H 0.529231 0.750077 0.250303 0.066 Uiso 1 1 calc R U . . .
H6C H 0.458503 0.706952 0.220655 0.066 Uiso 1 1 calc R U . . .
C7 C 0.46442(9) 0.59849(5) 0.66602(14) 0.0242(2) Uani 1 1 d . . . . .
C8 C 0.41877(10) 0.55860(5) 0.68798(17) 0.0316(3) Uani 1 1 d . . . . .
H8 H 0.352087 0.555157 0.653566 0.038 Uiso 1 1 calc R U . . .
C9 C 0.47504(12) 0.52351(5) 0.76307(19) 0.0369(3) Uani 1 1 d . . . . .
H9 H 0.446606 0.495248 0.780255 0.044 Uiso 1 1 calc R U . . .
C10 C 0.57178(11) 0.52934(5) 0.81289(18) 0.0354(3) Uani 1 1 d . . . . .
H10 H 0.609976 0.505151 0.863255 0.042 Uiso 1 1 calc R U . . .
C11 C 0.61258(10) 0.57088(5) 0.78862(16) 0.0298(3) Uani 1 1 d . . . . .
C12 C 0.71610(12) 0.58189(6) 0.8456(2) 0.0470(4) Uani 1 1 d . . . . .
H12A H 0.755036 0.556730 0.819737 0.056 Uiso 1 1 calc R U . . .
H12B H 0.730730 0.584152 0.952361 0.056 Uiso 1 1 calc R U . . .
C13 C 0.81896(12) 0.61977(7) 0.6406(2) 0.0443(4) Uani 1 1 d . . . . .
C14 C 0.74861(16) 0.59166(11) 0.5252(3) 0.0752(8) Uani 1 1 d . U . . .
H14A H 0.694188 0.611034 0.480499 0.113 Uiso 1 1 calc R U . . .
H14B H 0.726657 0.564891 0.570831 0.113 Uiso 1 1 calc R U . . .
H14C H 0.780287 0.581184 0.450974 0.113 Uiso 1 1 calc R U . . .
C15 C 0.85019(19) 0.66218(10) 0.5703(3) 0.0719(8) Uani 1 1 d . U . . .
H15A H 0.900110 0.678277 0.640716 0.108 Uiso 1 1 calc R U . . .
H15B H 0.795879 0.682838 0.537422 0.108 Uiso 1 1 calc R U . . .
H15C H 0.874684 0.652754 0.487349 0.108 Uiso 1 1 calc R U . . .
C16 C 0.90523(13) 0.58986(8) 0.7061(3) 0.0577(5) Uani 1 1 d . U . . .
H16A H 0.933066 0.578293 0.628846 0.087 Uiso 1 1 calc R U . . .
H16B H 0.885539 0.563802 0.757472 0.087 Uiso 1 1 calc R U . . .
H16C H 0.952383 0.608304 0.773903 0.087 Uiso 1 1 calc R U . . .
C17 C 0.81078(13) 0.67077(7) 0.9288(2) 0.0435(4) Uani 1 1 d . . . . .
C18 C 0.7382(2) 0.68043(15) 1.0169(3) 0.0947(12) Uani 1 1 d . U . . .
H18A H 0.768225 0.698219 1.103271 0.142 Uiso 1 1 calc R U . . .
H18B H 0.714550 0.651212 1.046071 0.142 Uiso 1 1 calc R U . . .
H18C H 0.685282 0.698092 0.958216 0.142 Uiso 1 1 calc R U . . .
C19 C 0.8418(3) 0.71706(9) 0.8788(3) 0.0872(10) Uani 1 1 d . U . . .
H19A H 0.865200 0.736984 0.962842 0.131 Uiso 1 1 calc R U . . .
H19B H 0.787683 0.731844 0.812751 0.131 Uiso 1 1 calc R U . . .
H19C H 0.892545 0.712026 0.828635 0.131 Uiso 1 1 calc R U . . .
C20 C 0.89790(17) 0.64673(10) 1.0199(3) 0.0708(7) Uani 1 1 d . U . . .
H20A H 0.948982 0.647354 0.968802 0.106 Uiso 1 1 calc R U . . .
H20B H 0.882105 0.614683 1.036652 0.106 Uiso 1 1 calc R U . . .
H20C H 0.918752 0.662644 1.112800 0.106 Uiso 1 1 calc R U . . .
C21 C 0.19824(9) 0.54762(5) -0.03211(13) 0.0245(2) Uani 1 1 d . . . . .
C22 C 0.10510(10) 0.53045(6) -0.06447(16) 0.0324(3) Uani 1 1 d . . . . .
H22 H 0.060001 0.544791 -0.021102 0.039 Uiso 1 1 calc R U . . .
C23 C 0.07585(11) 0.49341(6) -0.15713(18) 0.0370(3) Uani 1 1 d . . . . .
H23 H 0.011793 0.483289 -0.176953 0.044 Uiso 1 1 calc R U . . .
C24 C 0.14017(12) 0.47129(6) -0.22048(17) 0.0356(3) Uani 1 1 d . . . . .
H24 H 0.120921 0.445775 -0.283105 0.043 Uiso 1 1 calc R U . . .
C25 C 0.23278(11) 0.48690(5) -0.19122(16) 0.0328(3) Uani 1 1 d . . . . .
H25 H 0.277695 0.472032 -0.233736 0.039 Uiso 1 1 calc R U . . .
C26 C 0.26041(10) 0.52451(5) -0.09920(15) 0.0270(2) Uani 1 1 d . . . . .
H26 H 0.324271 0.534809 -0.081490 0.032 Uiso 1 1 calc R U . . .
C27 C 0.18393(9) 0.63997(5) -0.01918(14) 0.0260(2) Uani 1 1 d . . . . .
C28 C 0.14643(11) 0.64037(5) -0.16934(16) 0.0323(3) Uani 1 1 d . . . . .
H28 H 0.142787 0.612168 -0.221033 0.039 Uiso 1 1 calc R U . . .
C29 C 0.11436(12) 0.68055(6) -0.24547(18) 0.0397(3) Uani 1 1 d . . . . .
H29 H 0.090589 0.679311 -0.347392 0.048 Uiso 1 1 calc R U . . .
C30 C 0.11674(13) 0.72216(6) -0.1744(2) 0.0420(4) Uani 1 1 d . . . . .
H30 H 0.092992 0.749395 -0.225831 0.050 Uiso 1 1 calc R U . . .
C31 C 0.15452(13) 0.72333(6) -0.0264(2) 0.0407(4) Uani 1 1 d . . . . .
H31 H 0.157142 0.751587 0.024730 0.049 Uiso 1 1 calc R U . . .
C32 C 0.18866(11) 0.68305(5) 0.04729(16) 0.0333(3) Uani 1 1 d . . . . .
H32 H 0.216620 0.684987 0.148049 0.040 Uiso 1 1 calc R U . . .
C33 C 0.34261(9) 0.59960(5) 0.12052(14) 0.0245(2) Uani 1 1 d . . . . .
C34 C 0.39138(10) 0.61558(5) 0.01956(15) 0.0302(3) Uani 1 1 d . . . . .
H34 H 0.355566 0.623633 -0.074377 0.036 Uiso 1 1 calc R U . . .
C35 C 0.48961(11) 0.62022(6) 0.05017(17) 0.0351(3) Uani 1 1 d . . . . .
H35 H 0.519288 0.631035 -0.022207 0.042 Uiso 1 1 calc R U . . .
C36 C 0.54414(11) 0.60903(6) 0.18643(18) 0.0357(3) Uani 1 1 d . . . . .
H36 H 0.611261 0.611860 0.208241 0.043 Uiso 1 1 calc R U . . .
C37 C 0.49895(11) 0.59370(6) 0.28989(17) 0.0344(3) Uani 1 1 d . . . . .
H37 H 0.535251 0.586137 0.383964 0.041 Uiso 1 1 calc R U . . .
C38 C 0.40032(10) 0.58924(5) 0.25714(15) 0.0285(3) Uani 1 1 d . . . . .
H38 H 0.371159 0.578757 0.330500 0.034 Uiso 1 1 calc R U . . .
C39 C 0.18150(9) 0.58522(5) 0.21429(14) 0.0259(2) Uani 1 1 d . . . . .
C40 C 0.11703(10) 0.61439(6) 0.25834(16) 0.0315(3) Uani 1 1 d . . . . .
H40 H 0.096229 0.641358 0.203295 0.038 Uiso 1 1 calc R U . . .
C41 C 0.08196(11) 0.60547(7) 0.38013(18) 0.0392(4) Uani 1 1 d . . . . .
H41 H 0.038149 0.626277 0.405666 0.047 Uiso 1 1 calc R U . . .
C42 C 0.11019(12) 0.56691(7) 0.46337(17) 0.0403(4) Uani 1 1 d . . . . .
H42 H 0.087270 0.561186 0.547110 0.048 Uiso 1 1 calc R U . . .
C43 C 0.17257(12) 0.53670(6) 0.42265(17) 0.0373(3) Uani 1 1 d . . . . .
H43 H 0.192619 0.509754 0.478242 0.045 Uiso 1 1 calc R U . . .
C44 C 0.20610(11) 0.54570(5) 0.30015(16) 0.0316(3) Uani 1 1 d . . . . .
H44 H 0.247755 0.523980 0.273309 0.038 Uiso 1 1 calc R U . . .
B1 B 0.22615(10) 0.59331(5) 0.07233(15) 0.0243(3) Uani 1 1 d . . . . .

loop_
_atom_site_aniso_label
_atom_site_aniso_U_11
_atom_site_aniso_U_22
_atom_site_aniso_U_33
_atom_site_aniso_U_23
_atom_site_aniso_U_13
_atom_site_aniso_U_12
Ni1 0.01925(9) 0.02420(9) 0.03018(10) 0.00346(6) 0.00316(6) 0.00043(6)
P1 0.01927(15) 0.02764(17) 0.03863(19) 0.00217(14) 0.00101(13) 0.00072(12)
N1 0.0253(5) 0.0270(5) 0.0241(5) -0.0001(4) 0.0030(4) 0.0031(4)
N2 0.0201(5) 0.0263(5) 0.0249(5) -0.0011(4) 0.0024(4) 0.0005(4)
N3 0.0228(5) 0.0251(5) 0.0271(5) 0.0028(4) 0.0041(4) 0.0001(4)
C1 0.0234(6) 0.0257(6) 0.0231(5) -0.0009(4) 0.0044(4) 0.0011(4)
C2 0.0234(6) 0.0337(7) 0.0304(6) -0.0035(5) -0.0013(5) 0.0039(5)
C3 0.0204(6) 0.0340(7) 0.0320(7) -0.0043(5) 0.0013(5) 0.0003(5)
C4 0.0345(7) 0.0265(6) 0.0256(6) 0.0031(5) 0.0057(5) 0.0039(5)
C5 0.0471(9) 0.0344(8) 0.0490(10) 0.0123(7) 0.0122(8) 0.0132(7)
C6 0.0614(11) 0.0386(8) 0.0392(8) 0.0075(7) 0.0254(8) 0.0105(8)
C7 0.0230(6) 0.0254(6) 0.0243(6) -0.0013(4) 0.0060(4) 0.0000(4)
C8 0.0263(6) 0.0296(6) 0.0392(7) 0.0002(5) 0.0084(5) -0.0040(5)
C9 0.0357(8) 0.0268(7) 0.0497(9) 0.0047(6) 0.0130(7) -0.0033(6)
C10 0.0345(7) 0.0268(6) 0.0443(8) 0.0078(6) 0.0082(6) 0.0018(5)
C11 0.0261(6) 0.0277(6) 0.0340(7) 0.0050(5) 0.0041(5) 0.0018(5)
C12 0.0279(7) 0.0380(8) 0.0665(12) 0.0206(8) -0.0059(7) -0.0012(6)
C13 0.0272(7) 0.0534(10) 0.0512(10) -0.0095(8) 0.0074(7) 0.0085(7)
C14 0.0418(11) 0.103(2) 0.0745(15) -0.0482(15) 0.0016(10) 0.0153(12)
C15 0.0581(14) 0.0889(19) 0.0810(17) 0.0255(14) 0.0408(13) 0.0187(12)
C16 0.0268(8) 0.0567(12) 0.0864(16) -0.0092(11) 0.0074(9) 0.0116(8)
C17 0.0341(8) 0.0481(9) 0.0424(9) -0.0067(7) -0.0027(7) 0.0017(7)
C18 0.0575(15) 0.169(3) 0.0554(14) -0.0447(19) 0.0093(12) 0.0019(18)
C19 0.113(2) 0.0492(13) 0.0816(18) -0.0140(12) -0.0117(17) -0.0268(14)
C20 0.0498(12) 0.0727(15) 0.0690(15) -0.0078(12) -0.0270(11) 0.0065(11)
C21 0.0243(6) 0.0278(6) 0.0206(5) -0.0010(4) 0.0037(4) -0.0019(5)
C22 0.0254(6) 0.0393(7) 0.0329(7) -0.0085(6) 0.0076(5) -0.0047(5)
C23 0.0297(7) 0.0430(8) 0.0374(8) -0.0098(6) 0.0062(6) -0.0121(6)
C24 0.0400(8) 0.0344(7) 0.0315(7) -0.0099(6) 0.0069(6) -0.0099(6)
C25 0.0352(7) 0.0334(7) 0.0312(7) -0.0080(5) 0.0106(6) -0.0020(6)
C26 0.0254(6) 0.0295(6) 0.0261(6) -0.0030(5) 0.0062(5) -0.0020(5)
C27 0.0224(6) 0.0305(6) 0.0247(6) -0.0019(5) 0.0050(4) -0.0025(5)
C28 0.0333(7) 0.0355(7) 0.0264(6) -0.0004(5) 0.0035(5) -0.0050(6)
C29 0.0392(8) 0.0442(9) 0.0319(7) 0.0083(6) 0.0010(6) -0.0060(7)
C30 0.0379(8) 0.0382(8) 0.0497(9) 0.0125(7) 0.0104(7) 0.0019(6)
C31 0.0471(9) 0.0300(7) 0.0485(9) -0.0012(6) 0.0184(7) 0.0008(6)
C32 0.0383(8) 0.0320(7) 0.0295(7) -0.0039(5) 0.0081(6) -0.0024(6)
C33 0.0240(6) 0.0253(6) 0.0234(5) -0.0057(4) 0.0043(4) -0.0013(4)
C34 0.0284(6) 0.0360(7) 0.0259(6) -0.0043(5) 0.0062(5) -0.0045(5)
C35 0.0292(7) 0.0436(8) 0.0346(7) -0.0081(6) 0.0120(6) -0.0065(6)
C36 0.0238(6) 0.0409(8) 0.0415(8) -0.0102(6) 0.0061(6) -0.0006(5)
C37 0.0271(7) 0.0400(8) 0.0323(7) -0.0059(6) -0.0002(5) 0.0038(6)
C38 0.0266(6) 0.0323(7) 0.0255(6) -0.0037(5) 0.0042(5) 0.0010(5)
C39 0.0228(6) 0.0318(6) 0.0221(5) -0.0052(5) 0.0037(4) -0.0038(5)
C40 0.0228(6) 0.0422(8) 0.0292(6) -0.0033(6) 0.0053(5) 0.0015(5)
C41 0.0285(7) 0.0564(10) 0.0356(8) -0.0112(7) 0.0135(6) -0.0010(6)
C42 0.0375(8) 0.0578(10) 0.0289(7) -0.0083(7) 0.0143(6) -0.0139(7)
C43 0.0438(8) 0.0394(8) 0.0295(7) 0.0001(6) 0.0106(6) -0.0099(7)
C44 0.0362(7) 0.0315(7) 0.0292(6) -0.0029(5) 0.0118(5) -0.0034(5)
B1 0.0229(6) 0.0285(7) 0.0208(6) -0.0034(5) 0.0042(5) -0.0020(5)

loop_
_atom_type_symbol
_atom_type_description
_atom_type_scat_dispersion_real
_atom_type_scat_dispersion_imag
_atom_type_scat_source
C C 0.0033 0.0016 'International Tables Vol C Tables 4.2.6.8 and 6.1.1.4'
H H 0.0000 0.0000 'International Tables Vol C Tables 4.2.6.8 and 6.1.1.4'
B B 0.0013 0.0007 'International Tables Vol C Tables 4.2.6.8 and 6.1.1.4'
N N 0.0061 0.0033 'International Tables Vol C Tables 4.2.6.8 and 6.1.1.4'
Ni Ni 0.3393 1.1124 'International Tables Vol C Tables 4.2.6.8 and 6.1.1.4'
P P 0.1023 0.0942 'International Tables Vol C Tables 4.2.6.8 and 6.1.1.4'

loop_
_geom_angle_atom_site_label_1
_geom_angle_atom_site_label_2
_geom_angle_atom_site_label_3
_geom_angle
_geom_angle_site_symmetry_1
_geom_angle_site_symmetry_3
_geom_angle_publ_flag
C1 Ni1 N3 83.21(5) . . ?
C1 Ni1 P1 170.28(4) . . ?
N3 Ni1 P1 87.35(4) . . ?
C1 Ni1 H1NI 99.6 . . ?
N3 Ni1 H1NI 176.7 . . ?
P1 Ni1 H1NI 89.9 . . ?
C12 P1 C17 104.51(9) . . ?
C12 P1 C13 104.47(10) . . ?
C17 P1 C13 115.35(9) . . ?
C12 P1 Ni1 100.91(5) . . ?
C17 P1 Ni1 117.30(6) . . ?
C13 P1 Ni1 111.93(6) . . ?
C1 N1 C2 110.75(12) . . ?
C1 N1 C4 122.34(12) . . ?
C2 N1 C4 126.45(12) . . ?
C1 N2 C3 111.75(12) . . ?
C1 N2 C7 117.22(11) . . ?
C3 N2 C7 130.77(12) . . ?
C7 N3 C11 119.54(12) . . ?
C7 N3 Ni1 116.00(9) . . ?
C11 N3 Ni1 124.36(10) . . ?
N1 C1 N2 104.20(11) . . ?
N1 C1 Ni1 143.61(11) . . ?
N2 C1 Ni1 112.18(9) . . ?
C3 C2 N1 108.07(12) . . ?
C3 C2 H2 126.0 . . ?
N1 C2 H2 126.0 . . ?
C2 C3 N2 105.22(12) . . ?
C2 C3 H3 127.4 . . ?
N2 C3 H3 127.4 . . ?
N1 C4 C5 111.08(13) . . ?
N1 C4 C6 109.02(12) . . ?
C5 C4 C6 111.73(13) . . ?
N1 C4 H4 108.3 . . ?
C5 C4 H4 108.3 . . ?
C6 C4 H4 108.3 . . ?
C4 C5 H5A 109.5 . . ?
C4 C5 H5B 109.5 . . ?
H5A C5 H5B 109.5 . . ?
C4 C5 H5C 109.5 . . ?
H5A C5 H5C 109.5 . . ?
H5B C5 H5C 109.5 . . ?
C4 C6 H6A 109.5 . . ?
C4 C6 H6B 109.5 . . ?
H6A C6 H6B 109.5 . . ?
C4 C6 H6C 109.5 . . ?
H6A C6 H6C 109.5 . . ?
H6B C6 H6C 109.5 . . ?
N3 C7 C8 123.38(13) . . ?
N3 C7 N2 111.05(11) . . ?
C8 C7 N2 125.55(12) . . ?
C7 C8 C9 116.71(13) . . ?
C7 C8 H8 121.6 . . ?
C9 C8 H8 121.6 . . ?
C10 C9 C8 120.70(14) . . ?
C10 C9 H9 119.6 . . ?
C8 C9 H9 119.6 . . ?
C9 C10 C11 119.28(14) . . ?
C9 C10 H10 120.4 . . ?
C11 C10 H10 120.4 . . ?
N3 C11 C10 120.36(13) . . ?
N3 C11 C12 115.98(13) . . ?
C10 C11 C12 123.64(13) . . ?
C11 C12 P1 110.63(11) . . ?
C11 C12 H12A 109.5 . . ?
P1 C12 H12A 109.5 . . ?
C11 C12 H12B 109.5 . . ?
P1 C12 H12B 109.5 . . ?
H12A C12 H12B 108.1 . . ?
C15 C13 C16 109.72(17) . . ?
C15 C13 C14 109.3(2) . . ?
C16 C13 C14 109.16(18) . . ?
C15 C13 P1 110.19(15) . . ?
C16 C13 P1 114.96(15) . . ?
C14 C13 P1 103.25(13) . . ?
C13 C14 H14A 109.5 . . ?
C13 C14 H14B 109.5 . . ?
H14A C14 H14B 109.5 . . ?
C13 C14 H14C 109.5 . . ?
H14A C14 H14C 109.5 . . ?
H14B C14 H14C 109.5 . . ?
C13 C15 H15A 109.5 . . ?
C13 C15 H15B 109.5 . . ?
H15A C15 H15B 109.5 . . ?
C13 C15 H15C 109.5 . . ?
H15A C15 H15C 109.5 . . ?
H15B C15 H15C 109.5 . . ?
C13 C16 H16A 109.5 . . ?
C13 C16 H16B 109.5 . . ?
H16A C16 H16B 109.5 . . ?
C13 C16 H16C 109.5 . . ?
H16A C16 H16C 109.5 . . ?
H16B C16 H16C 109.5 . . ?
C20 C17 C18 111.1(2) . . ?
C20 C17 C19 108.3(2) . . ?
C18 C17 C19 107.8(3) . . ?
C20 C17 P1 114.26(15) . . ?
C18 C17 P1 105.73(15) . . ?
C19 C17 P1 109.46(15) . . ?
C17 C18 H18A 109.5 . . ?
C17 C18 H18B 109.5 . . ?
H18A C18 H18B 109.5 . . ?
C17 C18 H18C 109.5 . . ?
H18A C18 H18C 109.5 . . ?
H18B C18 H18C 109.5 . . ?
C17 C19 H19A 109.5 . . ?
C17 C19 H19B 109.5 . . ?
H19A C19 H19B 109.5 . . ?
C17 C19 H19C 109.5 . . ?
H19A C19 H19C 109.5 . . ?
H19B C19 H19C 109.5 . . ?
C17 C20 H20A 109.5 . . ?
C17 C20 H20B 109.5 . . ?
H20A C20 H20B 109.5 . . ?
C17 C20 H20C 109.5 . . ?
H20A C20 H20C 109.5 . . ?
H20B C20 H20C 109.5 . . ?
C26 C21 C22 115.04(12) . . ?
C26 C21 B1 124.77(11) . . ?
C22 C21 B1 120.13(12) . . ?
C23 C22 C21 123.00(14) . . ?
C23 C22 H22 118.5 . . ?
C21 C22 H22 118.5 . . ?
C24 C23 C22 119.96(14) . . ?
C24 C23 H23 120.0 . . ?
C22 C23 H23 120.0 . . ?
C25 C24 C23 119.03(14) . . ?
C25 C24 H24 120.5 . . ?
C23 C24 H24 120.5 . . ?
C24 C25 C26 120.09(14) . . ?
C24 C25 H25 120.0 . . ?
C26 C25 H25 120.0 . . ?
C21 C26 C25 122.87(13) . . ?
C21 C26 H26 118.6 . . ?
C25 C26 H26 118.6 . . ?
C32 C27 C28 114.83(14) . . ?
C32 C27 B1 121.65(12) . . ?
C28 C27 B1 123.40(12) . . ?
C29 C28 C27 122.49(15) . . ?
C29 C28 H28 118.8 . . ?
C27 C28 H28 118.8 . . ?
C30 C29 C28 120.71(15) . . ?
C30 C29 H29 119.6 . . ?
C28 C29 H29 119.6 . . ?
C29 C30 C31 118.54(16) . . ?
C29 C30 H30 120.7 . . ?
C31 C30 H30 120.7 . . ?
C30 C31 C32 119.94(16) . . ?
C30 C31 H31 120.0 . . ?
C32 C31 H31 120.0 . . ?
C31 C32 C27 123.40(14) . . ?
C31 C32 H32 118.3 . . ?
C27 C32 H32 118.3 . . ?
C38 C33 C34 114.85(12) . . ?
C38 C33 B1 125.33(12) . . ?
C34 C33 B1 119.81(12) . . ?
C35 C34 C33 123.27(14) . . ?
C35 C34 H34 118.4 . . ?
C33 C34 H34 118.4 . . ?
C36 C35 C34 119.95(14) . . ?
C36 C35 H35 120.0 . . ?
C34 C35 H35 120.0 . . ?
C37 C36 C35 118.74(14) . . ?
C37 C36 H36 120.6 . . ?
C35 C36 H36 120.6 . . ?
C36 C37 C38 120.49(14) . . ?
C36 C37 H37 119.8 . . ?
C38 C37 H37 119.8 . . ?
C37 C38 C33 122.69(14) . . ?
C37 C38 H38 118.7 . . ?
C33 C38 H38 118.7 . . ?
C40 C39 C44 114.48(13) . . ?
C40 C39 B1 125.60(13) . . ?
C44 C39 B1 119.90(12) . . ?
C41 C40 C39 122.68(15) . . ?
C41 C40 H40 118.7 . . ?
C39 C40 H40 118.7 . . ?
C42 C41 C40 120.75(15) . . ?
C42 C41 H41 119.6 . . ?
C40 C41 H41 119.6 . . ?
C41 C42 C43 118.62(14) . . ?
C41 C42 H42 120.7 . . ?
C43 C42 H42 120.7 . . ?
C42 C43 C44 120.06(16) . . ?
C42 C43 H43 120.0 . . ?
C44 C43 H43 120.0 . . ?
C43 C44 C39 123.37(15) . . ?
C43 C44 H44 118.3 . . ?
C39 C44 H44 118.3 . . ?
C27 B1 C21 109.59(10) . . ?
C27 B1 C39 112.41(11) . . ?
C21 B1 C39 106.98(11) . . ?
C27 B1 C33 106.40(11) . . ?
C21 B1 C33 110.07(11) . . ?
C39 B1 C33 111.40(10) . . ?

loop_
_geom_bond_atom_site_label_1
_geom_bond_atom_site_label_2
_geom_bond_distance
_geom_bond_site_symmetry_2
_geom_bond_publ_flag
Ni1 C1 1.8852(13) . ?
Ni1 N3 1.9093(11) . ?
Ni1 P1 2.1533(4) . ?
Ni1 H1NI 1.6212 . ?
P1 C12 1.8582(17) . ?
P1 C17 1.8608(18) . ?
P1 C13 1.8632(18) . ?
N1 C1 1.3402(17) . ?
N1 C2 1.3940(18) . ?
N1 C4 1.4835(18) . ?
N2 C1 1.3748(17) . ?
N2 C3 1.3873(17) . ?
N2 C7 1.4026(17) . ?
N3 C7 1.3480(17) . ?
N3 C11 1.3483(17) . ?
C2 C3 1.346(2) . ?
C2 H2 0.9500 . ?
C3 H3 0.9500 . ?
C4 C5 1.515(2) . ?
C4 C6 1.518(2) . ?
C4 H4 1.0000 . ?
C5 H5A 0.9800 . ?
C5 H5B 0.9800 . ?
C5 H5C 0.9800 . ?
C6 H6A 0.9800 . ?
C6 H6B 0.9800 . ?
C6 H6C 0.9800 . ?
C7 C8 1.3746(19) . ?
C8 C9 1.391(2) . ?
C8 H8 0.9500 . ?
C9 C10 1.381(2) . ?
C9 H9 0.9500 . ?
C10 C11 1.387(2) . ?
C10 H10 0.9500 . ?
C11 C12 1.505(2) . ?
C12 H12A 0.9900 . ?
C12 H12B 0.9900 . ?
C13 C15 1.522(3) . ?
C13 C16 1.528(3) . ?
C13 C14 1.542(3) . ?
C14 H14A 0.9800 . ?
C14 H14B 0.9800 . ?
C14 H14C 0.9800 . ?
C15 H15A 0.9800 . ?
C15 H15B 0.9800 . ?
C15 H15C 0.9800 . ?
C16 H16A 0.9800 . ?
C16 H16B 0.9800 . ?
C16 H16C 0.9800 . ?
C17 C20 1.521(3) . ?
C17 C18 1.522(3) . ?
C17 C19 1.529(3) . ?
C18 H18A 0.9800 . ?
C18 H18B 0.9800 . ?
C18 H18C 0.9800 . ?
C19 H19A 0.9800 . ?
C19 H19B 0.9800 . ?
C19 H19C 0.9800 . ?
C20 H20A 0.9800 . ?
C20 H20B 0.9800 . ?
C20 H20C 0.9800 . ?
C21 C26 1.3965(19) . ?
C21 C22 1.4043(19) . ?
C21 B1 1.6488(19) . ?
C22 C23 1.391(2) . ?
C22 H22 0.9500 . ?
C23 C24 1.385(2) . ?
C23 H23 0.9500 . ?
C24 C25 1.382(2) . ?
C24 H24 0.9500 . ?
C25 C26 1.3970(19) . ?
C25 H25 0.9500 . ?
C26 H26 0.9500 . ?
C27 C32 1.396(2) . ?
C27 C28 1.4034(19) . ?
C27 B1 1.647(2) . ?
C28 C29 1.393(2) . ?
C28 H28 0.9500 . ?
C29 C30 1.381(3) . ?
C29 H29 0.9500 . ?
C30 C31 1.385(3) . ?
C30 H30 0.9500 . ?
C31 C32 1.392(2) . ?
C31 H31 0.9500 . ?
C32 H32 0.9500 . ?
C33 C38 1.4011(19) . ?
C33 C34 1.4031(19) . ?
C33 B1 1.6524(19) . ?
C34 C35 1.392(2) . ?
C34 H34 0.9500 . ?
C35 C36 1.387(2) . ?
C35 H35 0.9500 . ?
C36 C37 1.382(2) . ?
C36 H36 0.9500 . ?
C37 C38 1.396(2) . ?
C37 H37 0.9500 . ?
C38 H38 0.9500 . ?
C39 C40 1.3993(19) . ?
C39 C44 1.404(2) . ?
C39 B1 1.651(2) . ?
C40 C41 1.399(2) . ?
C40 H40 0.9500 . ?
C41 C42 1.376(3) . ?
C41 H41 0.9500 . ?
C42 C43 1.381(3) . ?
C42 H42 0.9500 . ?
C43 C44 1.393(2) . ?
C43 H43 0.9500 . ?
C44 H44 0.9500 . ?

loop_
_geom_torsion_atom_site_label_1
_geom_torsion_atom_site_label_2
_geom_torsion_atom_site_label_3
_geom_torsion_atom_site_label_4
_geom_torsion
_geom_torsion_site_symmetry_1
_geom_torsion_site_symmetry_2
_geom_torsion_site_symmetry_3
_geom_torsion_site_symmetry_4
_geom_torsion_publ_flag
C2 N1 C1 N2 0.46(15) . . . . ?
C4 N1 C1 N2 -172.30(11) . . . . ?
C2 N1 C1 Ni1 -178.32(14) . . . . ?
C4 N1 C1 Ni1 8.9(2) . . . . ?
C3 N2 C1 N1 -0.49(15) . . . . ?
C7 N2 C1 N1 174.33(11) . . . . ?
C3 N2 C1 Ni1 178.73(9) . . . . ?
C7 N2 C1 Ni1 -6.45(15) . . . . ?
N3 Ni1 C1 N1 -177.69(18) . . . . ?
N3 Ni1 C1 N2 3.59(9) . . . . ?
C1 N1 C2 C3 -0.28(16) . . . . ?
C4 N1 C2 C3 172.11(13) . . . . ?
N1 C2 C3 N2 -0.03(16) . . . . ?
C1 N2 C3 C2 0.33(16) . . . . ?
C7 N2 C3 C2 -173.59(13) . . . . ?
C1 N1 C4 C5 -168.00(13) . . . . ?
C2 N1 C4 C5 20.42(19) . . . . ?
C1 N1 C4 C6 68.46(17) . . . . ?
C2 N1 C4 C6 -103.12(16) . . . . ?
C11 N3 C7 C8 -1.1(2) . . . . ?
Ni1 N3 C7 C8 175.42(11) . . . . ?
C11 N3 C7 N2 -179.46(12) . . . . ?
Ni1 N3 C7 N2 -2.98(14) . . . . ?
C1 N2 C7 N3 6.16(16) . . . . ?
C3 N2 C7 N3 179.80(13) . . . . ?
C1 N2 C7 C8 -172.20(13) . . . . ?
C3 N2 C7 C8 1.4(2) . . . . ?
N3 C7 C8 C9 -0.2(2) . . . . ?
N2 C7 C8 C9 177.96(14) . . . . ?
C7 C8 C9 C10 0.4(2) . . . . ?
C8 C9 C10 C11 0.6(3) . . . . ?
C7 N3 C11 C10 2.1(2) . . . . ?
Ni1 N3 C11 C10 -174.05(12) . . . . ?
C7 N3 C11 C12 -176.22(15) . . . . ?
Ni1 N3 C11 C12 7.6(2) . . . . ?
C9 C10 C11 N3 -1.9(2) . . . . ?
C9 C10 C11 C12 176.28(18) . . . . ?
N3 C11 C12 P1 -9.8(2) . . . . ?
C10 C11 C12 P1 171.97(14) . . . . ?
C17 P1 C12 C11 129.77(14) . . . . ?
C13 P1 C12 C11 -108.67(15) . . . . ?
Ni1 P1 C12 C11 7.60(15) . . . . ?
C12 P1 C13 C15 -179.33(16) . . . . ?
C17 P1 C13 C15 -65.22(18) . . . . ?
Ni1 P1 C13 C15 72.33(17) . . . . ?
C12 P1 C13 C16 -54.73(16) . . . . ?
C17 P1 C13 C16 59.38(18) . . . . ?
Ni1 P1 C13 C16 -163.07(13) . . . . ?
C12 P1 C13 C14 64.05(18) . . . . ?
C17 P1 C13 C14 178.16(16) . . . . ?
Ni1 P1 C13 C14 -44.29(18) . . . . ?
C12 P1 C17 C20 57.1(2) . . . . ?
C13 P1 C17 C20 -57.0(2) . . . . ?
Ni1 P1 C17 C20 167.81(16) . . . . ?
C12 P1 C17 C18 -65.4(2) . . . . ?
C13 P1 C17 C18 -179.5(2) . . . . ?
Ni1 P1 C17 C18 45.3(2) . . . . ?
C12 P1 C17 C19 178.72(19) . . . . ?
C13 P1 C17 C19 64.6(2) . . . . ?
Ni1 P1 C17 C19 -70.57(19) . . . . ?
C26 C21 C22 C23 -0.5(2) . . . . ?
B1 C21 C22 C23 176.92(15) . . . . ?
C21 C22 C23 C24 1.0(3) . . . . ?
C22 C23 C24 C25 -0.6(3) . . . . ?
C23 C24 C25 C26 -0.1(2) . . . . ?
C22 C21 C26 C25 -0.3(2) . . . . ?
B1 C21 C26 C25 -177.57(13) . . . . ?
C24 C25 C26 C21 0.6(2) . . . . ?
C32 C27 C28 C29 -1.5(2) . . . . ?
B1 C27 C28 C29 -177.52(14) . . . . ?
C27 C28 C29 C30 -1.2(3) . . . . ?
C28 C29 C30 C31 2.0(3) . . . . ?
C29 C30 C31 C32 -0.3(3) . . . . ?
C30 C31 C32 C27 -2.6(3) . . . . ?
C28 C27 C32 C31 3.3(2) . . . . ?
B1 C27 C32 C31 179.46(14) . . . . ?
C38 C33 C34 C35 1.1(2) . . . . ?
B1 C33 C34 C35 -177.62(14) . . . . ?
C33 C34 C35 C36 -0.4(2) . . . . ?
C34 C35 C36 C37 -0.5(2) . . . . ?
C35 C36 C37 C38 0.5(2) . . . . ?
C36 C37 C38 C33 0.3(2) . . . . ?
C34 C33 C38 C37 -1.0(2) . . . . ?
B1 C33 C38 C37 177.59(13) . . . . ?
C44 C39 C40 C41 1.6(2) . . . . ?
B1 C39 C40 C41 -179.96(13) . . . . ?
C39 C40 C41 C42 0.1(2) . . . . ?
C40 C41 C42 C43 -1.2(2) . . . . ?
C41 C42 C43 C44 0.4(2) . . . . ?
C42 C43 C44 C39 1.5(2) . . . . ?
C40 C39 C44 C43 -2.4(2) . . . . ?
B1 C39 C44 C43 179.06(13) . . . . ?
C32 C27 B1 C21 173.22(13) . . . . ?
C28 C27 B1 C21 -10.97(18) . . . . ?
C32 C27 B1 C39 54.40(17) . . . . ?
C28 C27 B1 C39 -129.79(14) . . . . ?
C32 C27 B1 C33 -67.80(16) . . . . ?
C28 C27 B1 C33 108.01(14) . . . . ?
C26 C21 B1 C27 101.98(15) . . . . ?
C22 C21 B1 C27 -75.12(16) . . . . ?
C26 C21 B1 C39 -135.89(13) . . . . ?
C22 C21 B1 C39 47.00(16) . . . . ?
C26 C21 B1 C33 -14.70(18) . . . . ?
C22 C21 B1 C33 168.19(12) . . . . ?
C40 C39 B1 C27 -1.69(18) . . . . ?
C44 C39 B1 C27 176.68(12) . . . . ?
C40 C39 B1 C21 -122.03(14) . . . . ?
C44 C39 B1 C21 56.35(15) . . . . ?
C40 C39 B1 C33 117.63(14) . . . . ?
C44 C39 B1 C33 -64.00(16) . . . . ?
C38 C33 B1 C27 136.58(13) . . . . ?
C34 C33 B1 C27 -44.86(16) . . . . ?
C38 C33 B1 C21 -104.76(14) . . . . ?
C34 C33 B1 C21 73.80(15) . . . . ?
C38 C33 B1 C39 13.74(18) . . . . ?
C34 C33 B1 C39 -167.69(12) . . . . ?
